data_1557500
loop_
_publ_author_name
'Ptak, Maciej'
'Svane, Katrine L.'
'Collings, Ines E.'
'Paraguassu, Waldeci'

_publ_section_title
;
 Effect of Alkali and Trivalent Metal Ions on the High-Pressure Phase
 Transition of [C2H5NH3]MI0.5MIII0.5(HCOO)3 (MI = Na, K and MIII = Cr, Al)
 Heterometallic Perovskites
;
_journal_name_full 'The Journal of Physical Chemistry C'
_journal_paper_doi 10.1021/acs.jpcc.0c00372
_journal_year 2020
_chemical_formula_moiety 'C6 H6 Cr K O12, 2(C2 H8 N)'
_chemical_formula_sum 'C10 H22 Cr K N2 O12'
_chemical_formula_weight 453.39
_space_group_crystal_system monoclinic
_space_group_IT_number 14
_space_group_name_Hall '-P 2yn'
_space_group_name_H-M_alt 'P 1 21/n 1'
_atom_sites_solution_hydrogens geom
_audit_creation_method SHELXL-2016/6
_cell_angle_alpha 90
_cell_angle_beta 94.93(4)
_cell_angle_gamma 90
_cell_formula_units_Z 2
_cell_length_a 8.1410(17)
_cell_length_b 8.0477(15)
_cell_length_c 12.355(15)
_cell_measurement_reflns_used 209
_cell_measurement_temperature 293(2)
_cell_measurement_theta_max 14.5890
_cell_measurement_theta_min 1.8030
_cell_volume 806.5(10)
_computing_cell_refinement 'CrysAlisPro (Agilent Technologies, 2013)'
_computing_data_reduction 'CrysAlisPro (Agilent Technologies, 2013)'
_computing_molecular_graphics 'SHELXLE-2011 (Huebschle, 2011)'
_computing_structure_refinement 'SHELXL-2016/6 (Sheldrick, 2016)'
_computing_structure_solution 'SHELXT 2014/5 (Sheldrick, 2014)'
_diffrn_ambient_pressure '3.50 GPa'
_diffrn_ambient_temperature 293(2)
_diffrn_detector_area_resol_mean 7
_diffrn_measured_fraction_theta_full 0.444
_diffrn_measured_fraction_theta_max 0.438
_diffrn_measurement_device_type 'ID15B beamline, ESRF'
_diffrn_measurement_method 'omega scans'
_diffrn_radiation_type synchrotron
_diffrn_radiation_wavelength 0.41115
_diffrn_reflns_av_R_equivalents 0.0369
_diffrn_reflns_av_unetI/netI 0.0471
_diffrn_reflns_Laue_measured_fraction_full 0.444
_diffrn_reflns_Laue_measured_fraction_max 0.438
_diffrn_reflns_limit_h_max 10
_diffrn_reflns_limit_h_min -10
_diffrn_reflns_limit_k_max 9
_diffrn_reflns_limit_k_min -9
_diffrn_reflns_limit_l_max 8
_diffrn_reflns_limit_l_min -7
_diffrn_reflns_number 1825
_diffrn_reflns_point_group_measured_fraction_full 0.444
_diffrn_reflns_point_group_measured_fraction_max 0.438
_diffrn_reflns_theta_full 14.282
_diffrn_reflns_theta_max 14.875
_diffrn_reflns_theta_min 1.807
_diffrn_source synchrotron
_exptl_absorpt_coefficient_mu 0.238
_exptl_absorpt_correction_T_max 1.00000
_exptl_absorpt_correction_T_min 0.54912
_exptl_absorpt_correction_type multi-scan
_exptl_absorpt_process_details
;
CrysAlisPro 1.171.39.46 (Rigaku Oxford Diffraction, 2018)
Empirical absorption correction using spherical harmonics,
 implemented in SCALE3 ABSPACK scaling algorithm.
;
_exptl_crystal_colour 'dark blue'
_exptl_crystal_density_diffrn 1.867
_exptl_crystal_description block
_exptl_crystal_F_000 470
_exptl_crystal_size_max 0.050
_exptl_crystal_size_mid 0.030
_exptl_crystal_size_min 0.020
_refine_diff_density_max 0.757
_refine_diff_density_min -0.706
_refine_diff_density_rms 0.118
_refine_ls_extinction_method none
_refine_ls_goodness_of_fit_ref 1.894
_refine_ls_hydrogen_treatment constr
_refine_ls_matrix_type full
_refine_ls_number_parameters 53
_refine_ls_number_reflns 723
_refine_ls_number_restraints 0
_refine_ls_restrained_S_all 1.894
_refine_ls_R_factor_all 0.1713
_refine_ls_R_factor_gt 0.1207
_refine_ls_shift/su_max 0.000
_refine_ls_shift/su_mean 0.000
_refine_ls_structure_factor_coef Fsqd
_refine_ls_weighting_details 'w=1/[\s^2^(Fo^2^)+(0.1000P)^2^] where P=(Fo^2^+2Fc^2^)/3'
_refine_ls_weighting_scheme calc
_refine_ls_wR_factor_gt 0.3023
_refine_ls_wR_factor_ref 0.3404
_reflns_Friedel_coverage 0.000
_reflns_number_gt 419
_reflns_number_total 723
_reflns_threshold_expression 'I > 2\s(I)'
_cod_data_source_file jp0c00372_si_002.cif
_cod_data_source_block EtaKCrF_c4_p10
_cod_original_cell_volume 806.4(10)
_cod_original_sg_symbol_H-M 'P 21/n'
_cod_database_code 1557500
_shelx_shelxl_version_number 2016/6
_shelx_space_group_comment
;
The symmetry employed for this shelxl refinement is uniquely defined
by the following loop, which should always be used as a source of
symmetry information in preference to the above space-group names.
They are only intended as comments.
;

loop_
_space_group_symop_operation_xyz
'x, y, z'
'-x+1/2, y+1/2, -z+1/2'
'-x, -y, -z'
'x-1/2, -y-1/2, z-1/2'

loop_
_atom_site_label
_atom_site_type_symbol
_atom_site_fract_x
_atom_site_fract_y
_atom_site_fract_z
_atom_site_U_iso_or_equiv
_atom_site_adp_type
_atom_site_occupancy
_atom_site_site_symmetry_order
_atom_site_calc_flag
_atom_site_refinement_flags_posn
_atom_site_refinement_flags_adp
_atom_site_refinement_flags_occupancy
_atom_site_disorder_assembly
_atom_site_disorder_group
Cr1 Cr 0.500000 0.500000 0.500000 0.0550(11) Uiso 1 2 d S . P . .
K1 K 0.500000 0.500000 1.000000 0.0676(14) Uiso 1 2 d S . P . .
C1 C 0.8018(15) 0.3296(15) 0.471(2) 0.068(4) Uiso 1 1 d . . . . .
H1 H 0.768967 0.264245 0.527185 0.082 Uiso 1 1 calc R U . . .
C2 C 0.3404(15) 0.1841(15) 0.511(2) 0.065(3) Uiso 1 1 d . . . . .
H2 H 0.269854 0.224262 0.453414 0.078 Uiso 1 1 calc R U . . .
C3 C 0.5807(19) 0.4824(16) 0.731(3) 0.070(4) Uiso 1 1 d . . . . .
H3 H 0.482249 0.423418 0.728370 0.084 Uiso 1 1 calc R U . . .
O1 O 0.7035(9) 0.4415(11) 0.4318(14) 0.068(3) Uiso 1 1 d . . . . .
O2 O 0.9365(10) 0.3034(11) 0.4385(15) 0.080(3) Uiso 1 1 d . . . . .
O3 O 0.4639(9) 0.2715(10) 0.5455(14) 0.067(2) Uiso 1 1 d . . . . .
O4 O 0.3110(11) 0.0462(14) 0.5509(18) 0.084(3) Uiso 1 1 d . . . . .
O5 O 0.6302(10) 0.5311(10) 0.6365(16) 0.060(2) Uiso 1 1 d . . . . .
O6 O 0.6522(14) 0.5075(12) 0.823(2) 0.088(3) Uiso 1 1 d . . . . .
N1 N 0.9742(17) 0.5514(17) 0.749(2) 0.085(4) Uiso 1 1 d . . . . .
H1A H 0.991067 0.594563 0.684472 0.128 Uiso 1 1 calc R U . . .
H1B H 1.049309 0.590771 0.798994 0.128 Uiso 1 1 calc R U . . .
H1C H 0.873918 0.578857 0.766260 0.128 Uiso 1 1 calc R U . . .
C4 C 0.9883(15) 0.3678(17) 0.744(2) 0.076(4) Uiso 1 1 d . . . . .
H4A H 0.952327 0.321328 0.810338 0.091 Uiso 1 1 calc R U . . .
H4B H 0.913738 0.327604 0.684108 0.091 Uiso 1 1 calc R U . . .
C5 C 1.1435(15) 0.310(2) 0.731(3) 0.087(5) Uiso 1 1 d . . . . .
H5A H 1.157441 0.299916 0.654508 0.130 Uiso 1 1 calc R U . . .
H5B H 1.158023 0.202880 0.764566 0.130 Uiso 1 1 calc R U . . .
H5C H 1.223760 0.385915 0.763467 0.130 Uiso 1 1 calc R U . . .

loop_
_atom_type_symbol
_atom_type_description
_atom_type_scat_dispersion_real
_atom_type_scat_dispersion_imag
_atom_type_scat_source
C C -0.0001 0.0005 'International Tables Vol C Tables 4.2.6.8 and 6.1.1.4'
H H 0.0000 0.0000 'International Tables Vol C Tables 4.2.6.8 and 6.1.1.4'
N N 0.0006 0.0010 'International Tables Vol C Tables 4.2.6.8 and 6.1.1.4'
O O 0.0018 0.0018 'International Tables Vol C Tables 4.2.6.8 and 6.1.1.4'
K K 0.0805 0.0845 'International Tables Vol C Tables 4.2.6.8 and 6.1.1.4'
Cr Cr 0.1612 0.2219 'International Tables Vol C Tables 4.2.6.8 and 6.1.1.4'

loop_
_geom_angle_atom_site_label_1
_geom_angle_atom_site_label_2
_geom_angle_atom_site_label_3
_geom_angle
_geom_angle_site_symmetry_1
_geom_angle_site_symmetry_3
_geom_angle_publ_flag
O5 Cr1 O5 180.0 . 3_666 ?
O5 Cr1 O3 87.5(5) . . ?
O5 Cr1 O3 92.5(5) 3_666 . ?
O5 Cr1 O3 92.5(5) . 3_666 ?
O5 Cr1 O3 87.5(5) 3_666 3_666 ?
O3 Cr1 O3 180.0 . 3_666 ?
O5 Cr1 O1 90.8(6) . 3_666 ?
O5 Cr1 O1 89.2(6) 3_666 3_666 ?
O3 Cr1 O1 87.1(5) . 3_666 ?
O3 Cr1 O1 92.9(5) 3_666 3_666 ?
O5 Cr1 O1 89.2(6) . . ?
O5 Cr1 O1 90.8(6) 3_666 . ?
O3 Cr1 O1 92.9(5) . . ?
O3 Cr1 O1 87.1(5) 3_666 . ?
O1 Cr1 O1 180.0 3_666 . ?
O4 K1 O4 180.0 4_666 2_556 ?
O4 K1 O2 95.9(3) 4_666 4_566 ?
O4 K1 O2 84.1(3) 2_556 4_566 ?
O4 K1 O2 84.1(3) 4_666 2_656 ?
O4 K1 O2 95.9(3) 2_556 2_656 ?
O2 K1 O2 180.0 4_566 2_656 ?
O4 K1 O6 108.6(6) 4_666 3_667 ?
O4 K1 O6 71.4(6) 2_556 3_667 ?
O2 K1 O6 97.3(5) 4_566 3_667 ?
O2 K1 O6 82.7(5) 2_656 3_667 ?
O4 K1 O6 71.4(6) 4_666 . ?
O4 K1 O6 108.6(6) 2_556 . ?
O2 K1 O6 82.7(5) 4_566 . ?
O2 K1 O6 97.3(5) 2_656 . ?
O6 K1 O6 180.0 3_667 . ?
O4 K1 C1 66.8(3) 4_666 2_656 ?
O4 K1 C1 113.2(3) 2_556 2_656 ?
O2 K1 C1 157.6(5) 4_566 2_656 ?
O2 K1 C1 22.4(5) 2_656 2_656 ?
O6 K1 C1 101.6(6) 3_667 2_656 ?
O6 K1 C1 78.4(6) . 2_656 ?
O4 K1 C1 113.2(3) 4_666 4_566 ?
O4 K1 C1 66.8(3) 2_556 4_566 ?
O2 K1 C1 22.4(5) 4_566 4_566 ?
O2 K1 C1 157.6(5) 2_656 4_566 ?
O6 K1 C1 78.4(6) 3_667 4_566 ?
O6 K1 C1 101.6(6) . 4_566 ?
C1 K1 C1 180.0(11) 2_656 4_566 ?
O4 K1 C2 157.3(4) 4_666 2_556 ?
O4 K1 C2 22.7(4) 2_556 2_556 ?
O2 K1 C2 106.2(3) 4_566 2_556 ?
O2 K1 C2 73.8(3) 2_656 2_556 ?
O6 K1 C2 64.1(6) 3_667 2_556 ?
O6 K1 C2 115.9(6) . 2_556 ?
C1 K1 C2 92.9(3) 2_656 2_556 ?
C1 K1 C2 87.1(3) 4_566 2_556 ?
O4 K1 C2 22.7(4) 4_666 4_666 ?
O4 K1 C2 157.3(4) 2_556 4_666 ?
O2 K1 C2 73.8(3) 4_566 4_666 ?
O2 K1 C2 106.2(3) 2_656 4_666 ?
O6 K1 C2 115.9(6) 3_667 4_666 ?
O6 K1 C2 64.1(6) . 4_666 ?
C1 K1 C2 87.1(3) 2_656 4_666 ?
C1 K1 C2 92.9(3) 4_566 4_666 ?
C2 K1 C2 180.0 2_556 4_666 ?
O4 K1 C3 92.0(6) 4_666 3_667 ?
O4 K1 C3 88.0(6) 2_556 3_667 ?
O2 K1 C3 105.7(5) 4_566 3_667 ?
O2 K1 C3 74.3(5) 2_656 3_667 ?
O6 K1 C3 17.7(3) 3_667 3_667 ?
O6 K1 C3 162.3(3) . 3_667 ?
C1 K1 C3 89.6(6) 2_656 3_667 ?
C1 K1 C3 90.4(6) 4_566 3_667 ?
C2 K1 C3 77.3(6) 2_556 3_667 ?
C2 K1 C3 102.7(6) 4_666 3_667 ?
O4 K1 C3 88.0(6) 4_666 . ?
O4 K1 C3 92.0(6) 2_556 . ?
O2 K1 C3 74.3(5) 4_566 . ?
O2 K1 C3 105.7(5) 2_656 . ?
O6 K1 C3 162.3(3) 3_667 . ?
O6 K1 C3 17.7(3) . . ?
C1 K1 C3 90.4(6) 2_656 . ?
C1 K1 C3 89.6(6) 4_566 . ?
C2 K1 C3 102.7(6) 2_556 . ?
C2 K1 C3 77.3(6) 4_666 . ?
C3 K1 C3 180.0(5) 3_667 . ?
O2 C1 O1 124(2) . . ?
O2 C1 K1 54.3(7) . 2_646 ?
O1 C1 K1 162.0(16) . 2_646 ?
O2 C1 H1 118.2 . . ?
O1 C1 H1 118.2 . . ?
K1 C1 H1 67.1 2_646 . ?
O4 C2 O3 122.1(18) . . ?
O4 C2 K1 52.9(7) . 2_546 ?
O3 C2 K1 161.1(18) . 2_546 ?
O4 C2 H2 119.0 . . ?
O3 C2 H2 119.0 . . ?
K1 C2 H2 69.3 2_546 . ?
O6 C3 O5 126.9(16) . . ?
O6 C3 K1 39.4(15) . . ?
O5 C3 K1 159.1(13) . . ?
O6 C3 H3 116.5 . . ?
O5 C3 H3 116.5 . . ?
K1 C3 H3 79.6 . . ?
C1 O1 Cr1 122.0(15) . . ?
C1 O2 K1 103.3(10) . 2_646 ?
C2 O3 Cr1 123.9(11) . . ?
C2 O4 K1 104.4(9) . 2_546 ?
C3 O5 Cr1 123.1(11) . . ?
C3 O6 K1 122.9(15) . . ?
C4 N1 H1A 109.5 . . ?
C4 N1 H1B 109.5 . . ?
H1A N1 H1B 109.5 . . ?
C4 N1 H1C 109.5 . . ?
H1A N1 H1C 109.5 . . ?
H1B N1 H1C 109.5 . . ?
C5 C4 N1 114.8(13) . . ?
C5 C4 H4A 108.6 . . ?
N1 C4 H4A 108.6 . . ?
C5 C4 H4B 108.6 . . ?
N1 C4 H4B 108.6 . . ?
H4A C4 H4B 107.5 . . ?
C4 C5 H5A 109.5 . . ?
C4 C5 H5B 109.5 . . ?
H5A C5 H5B 109.5 . . ?
C4 C5 H5C 109.5 . . ?
H5A C5 H5C 109.5 . . ?
H5B C5 H5C 109.5 . . ?

loop_
_geom_bond_atom_site_label_1
_geom_bond_atom_site_label_2
_geom_bond_distance
_geom_bond_site_symmetry_2
_geom_bond_publ_flag
Cr1 O5 1.929(16) . ?
Cr1 O5 1.929(16) 3_666 ?
Cr1 O3 1.952(10) . ?
Cr1 O3 1.953(10) 3_666 ?
Cr1 O1 1.979(12) 3_666 ?
Cr1 O1 1.979(12) . ?
K1 O4 2.583(9) 4_666 ?
K1 O4 2.583(9) 2_556 ?
K1 O2 2.596(10) 4_566 ?
K1 O2 2.596(10) 2_656 ?
K1 O6 2.61(3) 3_667 ?
K1 O6 2.61(3) . ?
K1 C1 3.110(12) 2_656 ?
K1 C1 3.110(12) 4_566 ?
K1 C2 3.136(13) 2_556 ?
K1 C2 3.136(13) 4_666 ?
K1 C3 3.45(4) 3_667 ?
K1 C3 3.45(4) . ?
C1 O2 1.22(2) . ?
C1 O1 1.271(16) . ?
C1 H1 0.9300 . ?
C2 O4 1.25(2) . ?
C2 O3 1.271(14) . ?
C2 H2 0.9300 . ?
C3 O6 1.25(4) . ?
C3 O5 1.33(4) . ?
C3 H3 0.9300 . ?
N1 C4 1.483(18) . ?
N1 H1A 0.8900 . ?
N1 H1B 0.8900 . ?
N1 H1C 0.8900 . ?
C4 C5 1.37(2) . ?
C4 H4A 0.9700 . ?
C4 H4B 0.9700 . ?
C5 H5A 0.9600 . ?
C5 H5B 0.9600 . ?
C5 H5C 0.9600 . ?
